data_1100708
loop_
_publ_author_name
'Jay R. Stork'
'Daniel Rios'
'David Pham'
'Vincent Bicocca'
'Marilyn M. Olmstead'
'Alan L. Balch'

_publ_section_title
;

Metal-Metal Interactions in Platinum(II)/Gold(I) or

Platinum(II)/Silver(I) Salts Containing Planar Cations and Linear Anions

;
_journal_name_full 'Inorganic Chemistry'
_journal_page_first 3466
_journal_page_last 3472
_journal_paper_doi 10.1021/ic048333a
_journal_volume 44
_journal_year 2005
_chemical_formula_moiety 'C12 H32 N8 Pt, C2 Ag2 N4, C2 Ag N2'
_chemical_formula_sum 'C16 H32 Ag3 N14 Pt'
_chemical_formula_weight 939.26
_chemical_name_common
;

[Pt(C(NHCH~3~)~2~)~4~][Ag(CN)~2~][Ag~2~(CN)~3~]

;
_chemical_name_systematic
; 

 ? 

;
_space_group_IT_number 2
_symmetry_cell_setting triclinic
_symmetry_space_group_name_Hall '-P 1'
_symmetry_space_group_name_H-M 'P -1'
_atom_sites_solution_hydrogens geom
_atom_sites_solution_primary direct
_atom_sites_solution_secondary difmap
_audit_creation_method SHELXL-97
_cell_angle_alpha 86.480(2)
_cell_angle_beta 74.549(2)
_cell_angle_gamma 89.270(3)
_cell_formula_units_Z 1
_cell_length_a 8.3863(5)
_cell_length_b 8.4243(5)
_cell_length_c 10.8888(7)
_cell_measurement_reflns_used 1002
_cell_measurement_temperature 90(2)
_cell_measurement_theta_max 31.0215
_cell_measurement_theta_min 2.4235
_cell_volume 740.07(8)
_computing_cell_refinement SAINT
_computing_data_collection 'SMART 5.054 (Bruker, 2003)'
_computing_data_reduction 'SAINT 6.45A (Bruker, 2003)'
_computing_molecular_graphics 'SHELXTL 5.1, XP (Sheldrick, 1994)'
_computing_publication_material 'SHELXS-97 (Sheldrick, 1990)'
_computing_structure_refinement 'SHELXL-97 (Sheldrick, 1997)'
_computing_structure_solution 'SHELXS-97 (Sheldrick, 1990)'
_diffrn_ambient_temperature 90(2)
_diffrn_detector_area_resol_mean 8.3
_diffrn_measured_fraction_theta_full 0.962
_diffrn_measured_fraction_theta_max 0.962
_diffrn_measurement_device_type 'Bruker SMART 1000'
_diffrn_measurement_method \w
_diffrn_radiation_monochromator graphite
_diffrn_radiation_source 'fine-focus sealed tube'
_diffrn_radiation_type MoK\a
_diffrn_radiation_wavelength 0.71073
_diffrn_reflns_av_R_equivalents 0.0000
_diffrn_reflns_av_sigmaI/netI 0.0276
_diffrn_reflns_limit_h_max 10
_diffrn_reflns_limit_h_min -9
_diffrn_reflns_limit_k_max 10
_diffrn_reflns_limit_k_min -10
_diffrn_reflns_limit_l_max 13
_diffrn_reflns_limit_l_min 0
_diffrn_reflns_number 2600
_diffrn_reflns_theta_full 25.34
_diffrn_reflns_theta_max 25.34
_diffrn_reflns_theta_min 1.94
_diffrn_standards_number 0
_exptl_absorpt_coefficient_mu 6.696
_exptl_absorpt_correction_T_max 0.6164
_exptl_absorpt_correction_T_min 0.3205
_exptl_absorpt_correction_type multi-scan
_exptl_absorpt_process_details 'SADABS 2.10 (Sheldrick, 2004)'
_exptl_crystal_colour colorless
_exptl_crystal_density_diffrn 2.107
_exptl_crystal_density_method 'not measured'
_exptl_crystal_description prism
_exptl_crystal_F_000 445
_exptl_crystal_size_max 0.22
_exptl_crystal_size_mid 0.17
_exptl_crystal_size_min 0.08
_refine_diff_density_max 1.222
_refine_diff_density_min -0.802
_refine_diff_density_rms 0.134
_refine_ls_extinction_method none
_refine_ls_goodness_of_fit_ref 0.904
_refine_ls_hydrogen_treatment constr
_refine_ls_matrix_type full
_refine_ls_number_parameters 170
_refine_ls_number_reflns 2600
_refine_ls_number_restraints 0
_refine_ls_restrained_S_all 0.904
_refine_ls_R_factor_all 0.0283
_refine_ls_R_factor_gt 0.0236
_refine_ls_shift/su_max 0.000
_refine_ls_shift/su_mean 0.000
_refine_ls_structure_factor_coef Fsqd
_refine_ls_weighting_details 'calc w=1/[\s^2^(Fo^2^)+(0.0442P)^2^+1.5374P] where P=(Fo^2^+2Fc^2^)/3'
_refine_ls_weighting_scheme calc
_refine_ls_wR_factor_gt 0.0580
_refine_ls_wR_factor_ref 0.0625
_reflns_number_gt 2361
_reflns_number_total 2600
_reflns_threshold_expression I>2\s(I)
_cod_data_source_file ic048333asi20041124_041657_2.cif
_cod_data_source_block dp33-1
_cod_depositor_comments
;
The following automatic conversions were performed:
'_symmetry_cell_setting' value 'Triclinic' changed to 'triclinic'
according to '/home/saulius/struct/CIF-dictionaries/cif_core.dic'
dictionary named 'cif_core.dic' version 2.4.1 from
2010-06-29.

'_exptl_absorpt_correction_type' value 'Multi-scan' changed
to 'multi-scan' according to
'/home/saulius/struct/CIF-dictionaries/cif_core.dic' dictionary named
'cif_core.dic' version 2.4.1 from 2010-06-29.

Automatic conversion script
Id: cif_fix_enum 1527 2010-12-29 10:47:43Z saulius 
;
_cod_original_sg_symbol_H-M 'P -1 '
_cod_database_code 1100708

loop_
_symmetry_equiv_pos_as_xyz
'x, y, z'
'-x, -y, -z'

loop_
_atom_site_label
_atom_site_type_symbol
_atom_site_fract_x
_atom_site_fract_y
_atom_site_fract_z
_atom_site_U_iso_or_equiv
_atom_site_adp_type
_atom_site_occupancy
_atom_site_symmetry_multiplicity
_atom_site_calc_flag
_atom_site_refinement_flags
_atom_site_disorder_assembly
_atom_site_disorder_group
Ag1 Ag 0.00373(5) 0.29266(5) 0.39602(4) 0.02455(12) Uani 1 1 d . . .
N/C1 N 0.0029(6) 0.0641(6) 0.4775(4) 0.0304(11) Uani 1 1 d . . .
N2 N -0.0453(6) 0.6293(5) 0.2585(4) 0.0280(10) Uani 1 1 d . . .
C2 C -0.0310(6) 0.5104(6) 0.3122(5) 0.0206(10) Uani 1 1 d . . .
Pt1 Pt 0.0000 0.0000 0.0000 0.01126(9) Uani 1 2 d S . .
N4 N 0.2553(5) -0.1902(5) -0.1777(4) 0.0189(9) Uani 1 1 d . . .
H4A H 0.3319 -0.2006 -0.2498 0.023 Uiso 1 1 calc R . .
N5 N 0.2206(5) 0.0574(5) -0.2578(3) 0.0167(8) Uani 1 1 d . . .
H5A H 0.1754 0.1520 -0.2461 0.020 Uiso 1 1 calc R . .
N6 N 0.2048(5) -0.1046(5) 0.1701(4) 0.0184(9) Uani 1 1 d . . .
H6A H 0.1434 -0.1900 0.1755 0.022 Uiso 1 1 calc R . .
N7 N 0.2690(5) 0.1483(5) 0.0923(4) 0.0182(9) Uani 1 1 d . . .
H7A H 0.3436 0.1443 0.1359 0.022 Uiso 1 1 calc R . .
C4 C 0.2244(7) -0.3256(6) -0.0840(5) 0.0216(11) Uani 1 1 d . . .
H4D H 0.2698 -0.4222 -0.1260 0.032 Uiso 0.50 1 calc PR A 1
H4C H 0.1049 -0.3388 -0.0470 0.032 Uiso 0.50 1 calc PR A 1
H4B H 0.2776 -0.3068 -0.0163 0.032 Uiso 0.50 1 calc PR A 1
H4X H 0.1520 -0.2927 -0.0032 0.032 Uiso 0.50 1 d PR A 2
H4Y H 0.3295 -0.3640 -0.0704 0.032 Uiso 0.50 1 d PR A 2
H4Z H 0.1707 -0.4111 -0.1156 0.032 Uiso 0.50 1 d PR A 2
C5 C 0.3379(6) 0.0338(6) -0.3808(4) 0.0203(10) Uani 1 1 d . . .
H5D H 0.3463 0.1315 -0.4359 0.030 Uiso 1 1 calc R . .
H5C H 0.2996 -0.0536 -0.4213 0.030 Uiso 1 1 calc R . .
H5B H 0.4468 0.0076 -0.3680 0.030 Uiso 1 1 calc R . .
C6 C 0.3290(6) -0.1108(6) 0.2420(5) 0.0237(11) Uani 1 1 d . . .
H6D H 0.3287 -0.2169 0.2843 0.036 Uiso 1 1 calc R . .
H6C H 0.3032 -0.0312 0.3064 0.036 Uiso 1 1 calc R . .
H6B H 0.4384 -0.0885 0.1837 0.036 Uiso 1 1 calc R . .
C7 C 0.2537(7) 0.2957(6) 0.0187(5) 0.0229(11) Uani 1 1 d . . .
H7D H 0.3597 0.3526 -0.0050 0.034 Uiso 0.50 1 calc PR B 1
H7C H 0.1683 0.3625 0.0704 0.034 Uiso 0.50 1 calc PR B 1
H7B H 0.2227 0.2710 -0.0587 0.034 Uiso 0.50 1 calc PR B 1
H7X H 0.164(15) 0.276(15) -0.024(11) 0.034 Uiso 0.50 1 d P C 2
H7Y H 0.362(15) 0.329(14) -0.052(11) 0.034 Uiso 0.50 1 d P D 2
H7Z H 0.238(15) 0.409(15) 0.074(11) 0.034 Uiso 0.50 1 d P E 2
C8 C 0.1763(6) -0.0531(5) -0.1616(4) 0.0139(9) Uani 1 1 d . . .
C9 C 0.1764(6) 0.0191(6) 0.0971(4) 0.0154(10) Uani 1 1 d . . .
Ag2 Ag 0.5000 0.5000 0.5000 0.02479(15) Uani 1 2 d S . .
N3 N 0.3831(5) 0.3006(5) 0.2991(4) 0.0240(10) Uani 1 1 d . . .
C3 C 0.4221(6) 0.3762(6) 0.3694(5) 0.0218(11) Uani 1 1 d . . .

loop_
_atom_site_aniso_label
_atom_site_aniso_U_11
_atom_site_aniso_U_22
_atom_site_aniso_U_33
_atom_site_aniso_U_23
_atom_site_aniso_U_13
_atom_site_aniso_U_12
Ag1 0.0297(2) 0.0156(2) 0.0289(2) 0.00790(16) -0.01089(18) 0.00047(17)
N/C1 0.034(3) 0.024(2) 0.036(3) 0.006(2) -0.015(2) -0.001(2)
N2 0.035(3) 0.018(3) 0.033(2) 0.004(2) -0.012(2) 0.000(2)
C2 0.021(3) 0.017(3) 0.024(2) 0.001(2) -0.007(2) -0.002(2)
Pt1 0.01463(14) 0.00980(14) 0.00988(13) 0.00059(9) -0.00445(9) 0.00016(9)
N4 0.023(2) 0.018(2) 0.0127(18) 0.0008(16) -0.0011(16) 0.0052(18)
N5 0.017(2) 0.017(2) 0.0128(18) 0.0042(16) 0.0003(16) -0.0003(17)
N6 0.023(2) 0.017(2) 0.019(2) 0.0033(16) -0.0125(17) -0.0060(17)
N7 0.023(2) 0.016(2) 0.019(2) 0.0007(16) -0.0106(17) -0.0007(17)
C4 0.031(3) 0.011(2) 0.023(2) -0.0015(19) -0.008(2) 0.003(2)
C5 0.017(2) 0.027(3) 0.015(2) 0.002(2) -0.0029(19) 0.001(2)
C6 0.027(3) 0.024(3) 0.023(2) 0.000(2) -0.014(2) 0.003(2)
C7 0.026(3) 0.015(3) 0.027(3) 0.002(2) -0.007(2) -0.005(2)
C8 0.015(2) 0.014(2) 0.013(2) -0.0021(18) -0.0043(18) 0.0010(19)
C9 0.017(2) 0.014(2) 0.014(2) -0.0025(18) -0.0014(18) 0.0030(19)
Ag2 0.0345(3) 0.0212(3) 0.0225(3) -0.0067(2) -0.0129(2) -0.0011(2)
N3 0.024(2) 0.026(2) 0.024(2) -0.0079(19) -0.0089(19) 0.0008(19)
C3 0.021(3) 0.022(3) 0.022(2) -0.004(2) -0.004(2) 0.000(2)

loop_
_atom_type_symbol
_atom_type_description
_atom_type_scat_dispersion_real
_atom_type_scat_dispersion_imag
_atom_type_scat_source
C C 0.0033 0.0016 'International Tables Vol C Tables 4.2.6.8 and 6.1.1.4'
H H 0.0000 0.0000 'International Tables Vol C Tables 4.2.6.8 and 6.1.1.4'
N N 0.0061 0.0033 'International Tables Vol C Tables 4.2.6.8 and 6.1.1.4'
Ag Ag -0.8971 1.1015 'International Tables Vol C Tables 4.2.6.8 and 6.1.1.4'
Pt Pt -1.7033 8.3905 'International Tables Vol C Tables 4.2.6.8 and 6.1.1.4'

loop_
_geom_angle_atom_site_label_1
_geom_angle_atom_site_label_2
_geom_angle_atom_site_label_3
_geom_angle
_geom_angle_site_symmetry_1
_geom_angle_site_symmetry_3
_geom_angle_publ_flag
C2 Ag1 N/C1 171.08(19) . . ?
N/C1 N/C1 Ag1 177.7(6) 2_556 . ?
N2 C2 Ag1 176.0(5) . . ?
C8 Pt1 C8 180.0(3) 2 . ?
C8 Pt1 C9 91.02(17) 2 2 ?
C8 Pt1 C9 88.98(17) . 2 ?
C8 Pt1 C9 88.98(17) 2 . ?
C8 Pt1 C9 91.02(17) . . ?
C9 Pt1 C9 180.00(19) 2 . ?
C8 N4 C4 124.5(4) . . ?
C8 N4 H4A 117.7 . . ?
C4 N4 H4A 117.7 . . ?
C8 N5 C5 125.3(4) . . ?
C8 N5 H5A 117.4 . . ?
C5 N5 H5A 117.4 . . ?
C9 N6 C6 125.6(4) . . ?
C9 N6 H6A 117.2 . . ?
C6 N6 H6A 117.2 . . ?
C9 N7 C7 123.8(4) . . ?
C9 N7 H7A 118.1 . . ?
C7 N7 H7A 118.1 . . ?
N4 C4 H4D 109.5 . . ?
N4 C4 H4C 109.5 . . ?
N4 C4 H4B 109.5 . . ?
N4 C4 H4X 109.5 . . ?
N4 C4 H4Y 109.5 . . ?
H4X C4 H4Y 109.5 . . ?
N4 C4 H4Z 109.5 . . ?
H4X C4 H4Z 109.5 . . ?
H4Y C4 H4Z 109.5 . . ?
N5 C5 H5D 109.5 . . ?
N5 C5 H5C 109.5 . . ?
H5D C5 H5C 109.5 . . ?
N5 C5 H5B 109.5 . . ?
H5D C5 H5B 109.5 . . ?
H5C C5 H5B 109.5 . . ?
N6 C6 H6D 109.5 . . ?
N6 C6 H6C 109.5 . . ?
H6D C6 H6C 109.5 . . ?
N6 C6 H6B 109.5 . . ?
H6D C6 H6B 109.5 . . ?
H6C C6 H6B 109.5 . . ?
N7 C7 H7D 109.5 . . ?
N7 C7 H7C 109.5 . . ?
N7 C7 H7B 109.5 . . ?
N7 C7 H7X 106(7) . . ?
H7D C7 H7X 135.8 . . ?
H7C C7 H7X 81.9 . . ?
H7B C7 H7X 31.7 . . ?
N7 C7 H7Y 114(7) . . ?
H7D C7 H7Y 31.8 . . ?
H7C C7 H7Y 129.7 . . ?
H7B C7 H7Y 78.8 . . ?
H7X C7 H7Y 108(9) . . ?
N7 C7 H7Z 116(6) . . ?
H7D C7 H7Z 71.7 . . ?
H7C C7 H7Z 38.7 . . ?
H7B C7 H7Z 131.4 . . ?
H7X C7 H7Z 115(9) . . ?
H7Y C7 H7Z 98(9) . . ?
N4 C8 N5 116.2(4) . . ?
N4 C8 Pt1 124.5(3) . . ?
N5 C8 Pt1 119.3(3) . . ?
N6 C9 N7 116.1(4) . . ?
N6 C9 Pt1 119.2(3) . . ?
N7 C9 Pt1 124.7(3) . . ?
C3 Ag2 C3 180.0(2) . 2_666 ?
N3 C3 Ag2 176.3(5) . . ?

loop_
_geom_bond_atom_site_label_1
_geom_bond_atom_site_label_2
_geom_bond_distance
_geom_bond_site_symmetry_2
_geom_bond_publ_flag
Ag1 C2 2.051(5) . ?
Ag1 N/C1 2.070(4) . ?
N/C1 N/C1 1.154(9) 2_556 ?
N2 C2 1.150(6) . ?
Pt1 C8 2.043(4) 2 ?
Pt1 C8 2.043(4) . ?
Pt1 C9 2.048(5) 2 ?
Pt1 C9 2.048(5) . ?
N4 C8 1.322(6) . ?
N4 C4 1.460(6) . ?
N4 H4A 0.8800 . ?
N5 C8 1.336(6) . ?
N5 C5 1.458(6) . ?
N5 H5A 0.8800 . ?
N6 C9 1.329(6) . ?
N6 C6 1.459(6) . ?
N6 H6A 0.8800 . ?
N7 C9 1.336(6) . ?
N7 C7 1.459(6) . ?
N7 H7A 0.8800 . ?
C4 H4D 0.9800 . ?
C4 H4C 0.9800 . ?
C4 H4B 0.9800 . ?
C4 H4X 0.9801 . ?
C4 H4Y 0.9801 . ?
C4 H4Z 0.9800 . ?
C5 H5D 0.9800 . ?
C5 H5C 0.9800 . ?
C5 H5B 0.9800 . ?
C6 H6D 0.9800 . ?
C6 H6C 0.9800 . ?
C6 H6B 0.9800 . ?
C7 H7D 0.9800 . ?
C7 H7C 0.9800 . ?
C7 H7B 0.9800 . ?
C7 H7X 1.01(12) . ?
C7 H7Y 1.05(12) . ?
C7 H7Z 1.15(13) . ?
Ag2 C3 2.056(5) . ?
Ag2 C3 2.056(5) 2_666 ?
N3 C3 1.140(6) . ?

loop_
_geom_hbond_atom_site_label_D
_geom_hbond_atom_site_label_H
_geom_hbond_atom_site_label_A
_geom_hbond_distance_DH
_geom_hbond_distance_HA
_geom_hbond_distance_DA
_geom_hbond_angle_DHA
_geom_hbond_site_symmetry_A
N4 H4A N3 0.88 2.46 3.123(6) 132.9 2_655
N5 H5A N2 0.88 2.15 3.006(6) 165.8 2_565
N6 H6A N2 0.88 2.18 3.021(6) 159.0 1_545
N7 H7A N3 0.88 2.37 3.028(5) 131.8 .

loop_
_geom_torsion_atom_site_label_1
_geom_torsion_atom_site_label_2
_geom_torsion_atom_site_label_3
_geom_torsion_atom_site_label_4
_geom_torsion
_geom_torsion_site_symmetry_1
_geom_torsion_site_symmetry_2
_geom_torsion_site_symmetry_3
_geom_torsion_site_symmetry_4
_geom_torsion_publ_flag
C2 Ag1 N/C1 N/C1 -3(17) . . . 2_556 ?
N/C1 Ag1 C2 N2 -96(6) . . . . ?
C4 N4 C8 N5 -179.8(4) . . . . ?
C4 N4 C8 Pt1 2.1(6) . . . . ?
C5 N5 C8 N4 5.1(7) . . . . ?
C5 N5 C8 Pt1 -176.7(3) . . . . ?
C8 Pt1 C8 N4 -87(100) 2 . . . ?
C9 Pt1 C8 N4 -107.1(4) 2 . . . ?
C9 Pt1 C8 N4 72.9(4) . . . . ?
C8 Pt1 C8 N5 95(100) 2 . . . ?
C9 Pt1 C8 N5 74.8(4) 2 . . . ?
C9 Pt1 C8 N5 -105.2(4) . . . . ?
C6 N6 C9 N7 -1.2(7) . . . . ?
C6 N6 C9 Pt1 178.2(4) . . . . ?
C7 N7 C9 N6 -179.1(4) . . . . ?
C7 N7 C9 Pt1 1.6(7) . . . . ?
C8 Pt1 C9 N6 83.1(4) 2 . . . ?
C8 Pt1 C9 N6 -96.9(4) . . . . ?
C9 Pt1 C9 N6 -44(100) 2 . . . ?
C8 Pt1 C9 N7 -97.6(4) 2 . . . ?
C8 Pt1 C9 N7 82.4(4) . . . . ?
C9 Pt1 C9 N7 135(100) 2 . . . ?
C3 Ag2 C3 N3 8(100) 2_666 . . . ?
